data_1562734
loop_
_publ_author_name
'Hao, Wenyu'
'Mei, Dajiang'
'Yin, Wenlong'
'Feng, Kai'
'Yao, Jiyong'
'Wu, Yicheng'

_publ_section_title
;
 Synthesis, structural characterization and optical properties of new
 compounds: Centrosymmetric Ba2GaMQ5 (M=Sb,Bi; Q=Se,Te), Ba2InSbTe5 and
 noncentrosymmetric Ba2InSbSe5
;
_journal_name_full 'Journal of Solid State Chemistry'
_journal_page_first 81
_journal_page_last 86
_journal_paper_doi 10.1016/j.jssc.2012.09.034
_journal_volume 198
_journal_year 2013
_chemical_formula_sum 'Ba2 In Sb Se5'
_chemical_formula_weight 906.05
_space_group_IT_number 36
_space_group_name_Hall 'C 2c -2'
_space_group_name_H-M_alt 'C m c 21'
_symmetry_cell_setting orthorhombic
_symmetry_space_group_name_H-M 'C m c 21'
_atom_sites_solution_hydrogens .
_atom_sites_solution_primary direct
_atom_sites_solution_secondary difmap
_audit_creation_method SHELXL-97
_cell_angle_alpha 90.00
_cell_angle_beta 90.00
_cell_angle_gamma 90.00
_cell_formula_units_Z 4
_cell_length_a 4.3050(9)
_cell_length_b 18.968(4)
_cell_length_c 13.034(3)
_cell_measurement_reflns_used 2360
_cell_measurement_temperature 153(2)
_cell_measurement_theta_max 30.9742
_cell_measurement_theta_min 2.6561
_cell_volume 1064.3(4)
_computing_cell_refinement 'CrystalClear (Rigaku Inc., 2008)'
_computing_data_collection 'CrystalClear (Rigaku Inc., 2008)'
_computing_data_reduction 'CrystalClear (Rigaku Inc., 2008)'
_computing_molecular_graphics 'SHELXL-97 (Sheldrick, 1997)'
_computing_publication_material 'SHELXL-97 (Sheldrick, 1997)'
_computing_structure_refinement 'SHELXL-97 (Sheldrick, 2008)'
_computing_structure_solution 'SHELXS-97 (Sheldrick, 2008)'
_diffrn_ambient_temperature 153(2)
_diffrn_detector_area_resol_mean 28.5714
_diffrn_measured_fraction_theta_full 0.997
_diffrn_measured_fraction_theta_max 0.997
_diffrn_measurement_device_type 'Rigaku AFC10 diffractometer'
_diffrn_measurement_method dtprofit.ref
_diffrn_radiation_monochromator 'Graphite Monochromator'
_diffrn_radiation_source 'Rotating Anode'
_diffrn_radiation_type MoK\a
_diffrn_radiation_wavelength 0.71073
_diffrn_reflns_av_R_equivalents 0.0861
_diffrn_reflns_av_sigmaI/netI 0.1056
_diffrn_reflns_limit_h_max 5
_diffrn_reflns_limit_h_min -6
_diffrn_reflns_limit_k_max 27
_diffrn_reflns_limit_k_min -24
_diffrn_reflns_limit_l_max 18
_diffrn_reflns_limit_l_min -18
_diffrn_reflns_number 5853
_diffrn_reflns_theta_full 30.97
_diffrn_reflns_theta_max 30.97
_diffrn_reflns_theta_min 2.15
_exptl_absorpt_coefficient_mu 28.976
_exptl_absorpt_correction_T_max 0.175
_exptl_absorpt_correction_T_min 0.005
_exptl_absorpt_correction_type numerical
_exptl_absorpt_process_details 'face indexed'
_exptl_crystal_colour Black
_exptl_crystal_density_diffrn 5.654
_exptl_crystal_density_method 'not measured'
_exptl_crystal_description Platelet
_exptl_crystal_F_000 1528
_exptl_crystal_size_max 0.24
_exptl_crystal_size_mid 0.16
_exptl_crystal_size_min 0.06
_refine_diff_density_max 5.310
_refine_diff_density_min -4.762
_refine_diff_density_rms 0.638
_refine_ls_abs_structure_details 'Flack H D (1983), Acta Cryst. A39, 876-881'
_refine_ls_abs_structure_Flack 0.03(3)
_refine_ls_extinction_coef 0.00031(5)
_refine_ls_extinction_expression Fc^*^=kFc[1+0.001xFc^2^\l^3^/sin(2\q)]^-1/4^
_refine_ls_extinction_method SHELXL
_refine_ls_goodness_of_fit_ref 0.901
_refine_ls_hydrogen_treatment .
_refine_ls_matrix_type full
_refine_ls_number_parameters 56
_refine_ls_number_reflns 1871
_refine_ls_number_restraints 55
_refine_ls_restrained_S_all 1.066
_refine_ls_R_factor_all 0.0450
_refine_ls_R_factor_gt 0.0409
_refine_ls_shift/su_max 0.001
_refine_ls_shift/su_mean 0.000
_refine_ls_structure_factor_coef Fsqd
_refine_ls_weighting_details 'calc w=1/[\s^2^(Fo^2^)+(0.0200P)^2^+0.0000P] where P=(Fo^2^+2Fc^2^)/3'
_refine_ls_weighting_scheme calc
_refine_ls_wR_factor_gt 0.0794
_refine_ls_wR_factor_ref 0.0810
_reflns_number_gt 1702
_reflns_number_total 1871
_reflns_threshold_expression >2sigma(I)
_cod_data_source_file JSSC-2013-198-81.cif
_cod_data_source_block Ba2InSbSe5
_cod_database_code 1562734

loop_
_symmetry_equiv_pos_as_xyz
'x, y, z'
'-x, -y, z+1/2'
'x, -y, z+1/2'
'-x, y, z'
'x+1/2, y+1/2, z'
'-x+1/2, -y+1/2, z+1/2'
'x+1/2, -y+1/2, z+1/2'
'-x+1/2, y+1/2, z'

loop_
_atom_site_label
_atom_site_type_symbol
_atom_site_fract_x
_atom_site_fract_y
_atom_site_fract_z
_atom_site_U_iso_or_equiv
_atom_site_adp_type
_atom_site_occupancy
_atom_site_symmetry_multiplicity
_atom_site_calc_flag
_atom_site_refinement_flags
_atom_site_disorder_assembly
_atom_site_disorder_group
Ba1 Ba 1.0000 0.88669(5) 0.31324(7) 0.0047(2) Uani 1 2 d SU . .
Ba2 Ba 1.0000 0.87201(6) 0.69215(9) 0.0068(2) Uani 1 2 d SU . .
Sb Sb 1.0000 0.77953(7) 0.97743(11) 0.0158(3) Uani 1 2 d SU . .
In In 1.0000 0.56113(7) 0.55127(9) 0.0063(3) Uani 1 2 d SU . .
Se1 Se 1.0000 0.95581(10) 0.94133(13) 0.0061(4) Uani 1 2 d SU . .
Se2 Se 1.0000 0.71656(11) 0.33576(15) 0.0146(4) Uani 1 2 d SU . .
Se3 Se 1.0000 0.69010(12) 0.63059(17) 0.0218(5) Uani 1 2 d SU . .
Se4 Se 1.0000 0.64391(10) 1.00004(14) 0.0059(3) Uani 1 2 d SU . .
Se5 Se 1.0000 0.49816(9) 0.72335(13) 0.0048(3) Uani 1 2 d SU . .

loop_
_atom_site_aniso_label
_atom_site_aniso_U_11
_atom_site_aniso_U_22
_atom_site_aniso_U_33
_atom_site_aniso_U_23
_atom_site_aniso_U_13
_atom_site_aniso_U_12
Ba1 0.0055(5) 0.0009(4) 0.0077(4) 0.0011(4) 0.000 0.000
Ba2 0.0054(4) 0.0029(5) 0.0121(5) -0.0017(4) 0.000 0.000
Sb 0.0165(6) 0.0084(6) 0.0226(6) 0.0034(5) 0.000 0.000
In 0.0069(5) 0.0033(6) 0.0087(5) 0.0000(4) 0.000 0.000
Se1 0.0062(7) 0.0043(7) 0.0078(7) 0.0009(6) 0.000 0.000
Se2 0.0235(8) 0.0073(8) 0.0131(8) -0.0036(6) 0.000 0.000
Se3 0.0384(9) 0.0097(8) 0.0172(8) -0.0006(7) 0.000 0.000
Se4 0.0061(6) 0.0043(7) 0.0073(6) 0.0003(6) 0.000 0.000
Se5 0.0065(6) 0.0008(7) 0.0073(6) 0.0003(5) 0.000 0.000

loop_
_atom_type_symbol
_atom_type_description
_atom_type_scat_dispersion_real
_atom_type_scat_dispersion_imag
_atom_type_scat_source
Se Se -0.0929 2.2259 'International Tables Vol C Tables 4.2.6.8 and 6.1.1.4'
In In -0.7276 1.3100 'International Tables Vol C Tables 4.2.6.8 and 6.1.1.4'
Sb Sb -0.5866 1.5461 'International Tables Vol C Tables 4.2.6.8 and 6.1.1.4'
Ba Ba -0.3244 2.2819 'International Tables Vol C Tables 4.2.6.8 and 6.1.1.4'

loop_
_geom_angle_atom_site_label_1
_geom_angle_atom_site_label_2
_geom_angle_atom_site_label_3
_geom_angle
_geom_angle_site_symmetry_1
_geom_angle_site_symmetry_3
Se2 Ba1 Se5 134.02(3) . 6_764
Se2 Ba1 Se5 134.02(3) . 6_664
Se5 Ba1 Se5 81.95(5) 6_764 6_664
Se2 Ba1 Se4 76.00(5) . 6_764
Se5 Ba1 Se4 87.29(4) 6_764 6_764
Se5 Ba1 Se4 143.88(5) 6_664 6_764
Se2 Ba1 Se4 76.00(5) . 6_664
Se5 Ba1 Se4 143.88(5) 6_764 6_664
Se5 Ba1 Se4 87.29(4) 6_664 6_664
Se4 Ba1 Se4 81.39(5) 6_764 6_664
Se2 Ba1 Se1 145.60(5) . 2_774
Se5 Ba1 Se1 66.01(4) 6_764 2_774
Se5 Ba1 Se1 66.01(4) 6_664 2_774
Se4 Ba1 Se1 78.09(4) 6_764 2_774
Se4 Ba1 Se1 78.09(4) 6_664 2_774
Se2 Ba1 Se3 69.49(5) . 6_664
Se5 Ba1 Se3 115.74(5) 6_764 6_664
Se5 Ba1 Se3 68.49(5) 6_664 6_664
Se4 Ba1 Se3 145.46(6) 6_764 6_664
Se4 Ba1 Se3 91.57(4) 6_664 6_664
Se1 Ba1 Se3 133.65(4) 2_774 6_664
Se2 Ba1 Se3 69.49(5) . 6_764
Se5 Ba1 Se3 68.49(5) 6_764 6_764
Se5 Ba1 Se3 115.74(5) 6_664 6_764
Se4 Ba1 Se3 91.57(4) 6_764 6_764
Se4 Ba1 Se3 145.46(6) 6_664 6_764
Se1 Ba1 Se3 133.65(4) 2_774 6_764
Se3 Ba1 Se3 75.28(5) 6_664 6_764
Se2 Ba1 Ba1 90.0 . 1_455
Se5 Ba1 Ba1 130.97(2) 6_764 1_455
Se5 Ba1 Ba1 49.03(2) 6_664 1_455
Se4 Ba1 Ba1 130.69(2) 6_764 1_455
Se4 Ba1 Ba1 49.31(2) 6_664 1_455
Se1 Ba1 Ba1 90.000(1) 2_774 1_455
Se3 Ba1 Ba1 52.36(3) 6_664 1_455
Se3 Ba1 Ba1 127.64(3) 6_764 1_455
Se2 Ba1 Ba1 90.0 . 1_655
Se5 Ba1 Ba1 49.03(2) 6_764 1_655
Se5 Ba1 Ba1 130.97(2) 6_664 1_655
Se4 Ba1 Ba1 49.31(2) 6_764 1_655
Se4 Ba1 Ba1 130.69(2) 6_664 1_655
Se1 Ba1 Ba1 90.0 2_774 1_655
Se3 Ba1 Ba1 127.64(3) 6_664 1_655
Se3 Ba1 Ba1 52.36(3) 6_764 1_655
Ba1 Ba1 Ba1 180.0 1_455 1_655
Se5 Ba2 Se5 83.13(5) 5 5_455
Se5 Ba2 Se2 82.65(4) 5 6_765
Se5 Ba2 Se2 137.29(6) 5_455 6_765
Se5 Ba2 Se2 137.29(6) 5 6_665
Se5 Ba2 Se2 82.65(4) 5_455 6_665
Se2 Ba2 Se2 81.12(5) 6_765 6_665
Se5 Ba2 Se4 126.34(5) 5 6_664
Se5 Ba2 Se4 74.40(4) 5_455 6_664
Se2 Ba2 Se4 143.41(6) 6_765 6_664
Se2 Ba2 Se4 87.63(4) 6_665 6_664
Se5 Ba2 Se4 74.40(4) 5 6_764
Se5 Ba2 Se4 126.34(5) 5_455 6_764
Se2 Ba2 Se4 87.63(4) 6_765 6_764
Se2 Ba2 Se4 143.41(6) 6_665 6_764
Se4 Ba2 Se4 80.96(5) 6_664 6_764
Se5 Ba2 Se3 138.32(3) 5 .
Se5 Ba2 Se3 138.32(3) 5_455 .
Se2 Ba2 Se3 68.52(5) 6_765 .
Se2 Ba2 Se3 68.52(5) 6_665 .
Se4 Ba2 Se3 74.95(5) 6_664 .
Se4 Ba2 Se3 74.95(5) 6_764 .
Se5 Ba2 Se1 64.10(4) 5 .
Se5 Ba2 Se1 64.10(4) 5_455 .
Se2 Ba2 Se1 73.45(5) 6_765 .
Se2 Ba2 Se1 73.45(5) 6_665 .
Se4 Ba2 Se1 135.91(3) 6_664 .
Se4 Ba2 Se1 135.91(3) 6_764 .
Se3 Ba2 Se1 129.17(6) . .
Se5 Ba2 Ba2 131.57(3) 5 1_455
Se5 Ba2 Ba2 48.43(3) 5_455 1_455
Se2 Ba2 Ba2 130.56(3) 6_765 1_455
Se2 Ba2 Ba2 49.44(3) 6_665 1_455
Se4 Ba2 Ba2 49.52(2) 6_664 1_455
Se4 Ba2 Ba2 130.48(2) 6_764 1_455
Se3 Ba2 Ba2 90.0 . 1_455
Se1 Ba2 Ba2 90.0 . 1_455
Se5 Ba2 Ba2 48.43(3) 5 1_655
Se5 Ba2 Ba2 131.57(3) 5_455 1_655
Se2 Ba2 Ba2 49.44(3) 6_765 1_655
Se2 Ba2 Ba2 130.56(3) 6_665 1_655
Se4 Ba2 Ba2 130.48(2) 6_664 1_655
Se4 Ba2 Ba2 49.52(2) 6_764 1_655
Se3 Ba2 Ba2 90.0 . 1_655
Se1 Ba2 Ba2 90.0 . 1_655
Ba2 Ba2 Ba2 180.00(6) 1_455 1_655
Se4 Sb Se2 95.75(6) . 6_665
Se4 Sb Se2 95.75(6) . 6_765
Se2 Sb Se2 98.71(7) 6_665 6_765
Se4 Sb Se3 96.63(6) . 6_765
Se2 Sb Se3 167.20(8) 6_665 6_765
Se2 Sb Se3 83.30(5) 6_765 6_765
Se4 Sb Se3 96.63(6) . 6_665
Se2 Sb Se3 83.30(5) 6_665 6_665
Se2 Sb Se3 167.20(8) 6_765 6_665
Se3 Sb Se3 92.02(8) 6_765 6_665
Se5 In Se1 115.30(5) . 6_664
Se5 In Se1 115.30(5) . 6_764
Se1 In Se1 111.39(7) 6_664 6_764
Se5 In Se3 95.13(8) . .
Se1 In Se3 109.13(6) 6_664 .
Se1 In Se3 109.13(6) 6_764 .
In Se1 In 111.39(7) 6_765 6_665
In Se1 Ba1 112.08(5) 6_765 2_775
In Se1 Ba1 112.08(5) 6_665 2_775
In Se1 Ba2 116.09(5) 6_765 .
In Se1 Ba2 116.09(5) 6_665 .
Ba1 Se1 Ba2 86.88(5) 2_775 .
Sb Se2 Sb 98.70(7) 6_764 6_664
Sb Se2 Ba1 91.89(5) 6_764 .
Sb Se2 Ba1 91.89(5) 6_664 .
Sb Se2 Ba2 151.00(8) 6_764 6_664
Sb Se2 Ba2 83.57(4) 6_664 6_664
Ba1 Se2 Ba2 117.01(5) . 6_664
Sb Se2 Ba2 83.57(4) 6_764 6_764
Sb Se2 Ba2 151.00(8) 6_664 6_764
Ba1 Se2 Ba2 117.01(5) . 6_764
Ba2 Se2 Ba2 81.11(5) 6_664 6_764
In Se3 Sb 85.27(6) . 6_664
In Se3 Sb 85.27(6) . 6_764
Sb Se3 Sb 92.02(8) 6_664 6_764
In Se3 Ba1 83.24(6) . 6_765
Sb Se3 Ba1 165.86(8) 6_664 6_765
Sb Se3 Ba1 95.21(3) 6_764 6_765
In Se3 Ba1 83.24(6) . 6_665
Sb Se3 Ba1 95.21(3) 6_664 6_665
Sb Se3 Ba1 165.86(8) 6_764 6_665
Ba1 Se3 Ba1 75.28(5) 6_765 6_665
In Se3 Ba2 170.18(9) . .
Sb Se3 Ba2 87.91(6) 6_664 .
Sb Se3 Ba2 87.91(6) 6_764 .
Ba1 Se3 Ba2 104.45(5) 6_765 .
Ba1 Se3 Ba2 104.45(5) 6_665 .
Sb Se4 Ba1 95.21(5) . 6_665
Sb Se4 Ba1 95.21(5) . 6_765
Ba1 Se4 Ba1 81.39(5) 6_665 6_765
Sb Se4 Ba2 100.16(5) . 6_765
Ba1 Se4 Ba2 164.63(7) 6_665 6_765
Ba1 Se4 Ba2 96.76(3) 6_765 6_765
Sb Se4 Ba2 100.16(5) . 6_665
Ba1 Se4 Ba2 96.76(3) 6_665 6_665
Ba1 Se4 Ba2 164.63(7) 6_765 6_665
Ba2 Se4 Ba2 80.96(5) 6_765 6_665
In Se5 Ba2 103.66(5) . 5_445
In Se5 Ba2 103.66(5) . 5_545
Ba2 Se5 Ba2 83.14(5) 5_445 5_545
In Se5 Ba1 90.13(5) . 6_765
Ba2 Se5 Ba1 166.06(7) 5_445 6_765
Ba2 Se5 Ba1 95.76(3) 5_545 6_765
In Se5 Ba1 90.13(5) . 6_665
Ba2 Se5 Ba1 95.76(3) 5_445 6_665
Ba2 Se5 Ba1 166.06(7) 5_545 6_665
Ba1 Se5 Ba1 81.95(5) 6_765 6_665

loop_
_geom_bond_atom_site_label_1
_geom_bond_atom_site_label_2
_geom_bond_distance
_geom_bond_site_symmetry_2
Ba1 Se2 3.241(2) .
Ba1 Se5 3.2827(16) 6_764
Ba1 Se5 3.2827(16) 6_664
Ba1 Se4 3.3013(16) 6_764
Ba1 Se4 3.3013(16) 6_664
Ba1 Se1 3.422(2) 2_774
Ba1 Se3 3.525(2) 6_664
Ba1 Se3 3.525(2) 6_764
Ba1 Ba1 4.3050(9) 1_455
Ba1 Ba1 4.3050(9) 1_655
Ba2 Se5 3.2442(16) 5
Ba2 Se5 3.2442(16) 5_455
Ba2 Se2 3.3104(17) 6_765
Ba2 Se2 3.3104(17) 6_665
Ba2 Se4 3.3157(16) 6_664
Ba2 Se4 3.3157(16) 6_764
Ba2 Se3 3.543(3) .
Ba2 Se1 3.616(2) .
Ba2 Ba2 4.3050(9) 1_455
Ba2 Ba2 4.3050(9) 1_655
Sb Se4 2.589(2) .
Sb Se2 2.8370(16) 6_665
Sb Se2 2.8370(16) 6_765
Sb Se3 2.9917(19) 6_765
Sb Se3 2.9917(19) 6_665
In Se5 2.541(2) .
In Se1 2.6058(12) 6_664
In Se1 2.6058(12) 6_764
In Se3 2.656(3) .
Se1 In 2.6058(12) 6_765
Se1 In 2.6058(12) 6_665
Se1 Ba1 3.422(2) 2_775
Se2 Sb 2.8370(16) 6_764
Se2 Sb 2.8370(16) 6_664
Se2 Ba2 3.3105(17) 6_664
Se2 Ba2 3.3105(17) 6_764
Se3 Sb 2.9917(19) 6_664
Se3 Sb 2.9917(19) 6_764
Se3 Ba1 3.525(2) 6_765
Se3 Ba1 3.525(2) 6_665
Se4 Ba1 3.3013(16) 6_665
Se4 Ba1 3.3013(16) 6_765
Se4 Ba2 3.3157(16) 6_765
Se4 Ba2 3.3157(16) 6_665
Se5 Ba2 3.2441(16) 5_445
Se5 Ba2 3.2441(16) 5_545
Se5 Ba1 3.2828(16) 6_765
Se5 Ba1 3.2828(16) 6_665
